data_7241557
loop_
_publ_author_name
'Peloquin, Andrew J.'
'Kobra, Khadijatul'
'McMillen, Colin D.'
'Iacono, Scott T.'
'Pennington, William T.'

_publ_section_title
;
 Isolation of hydrazine oxidation products via halogen bonding: C--I bond
 scission and crystal polymorphism
;
_journal_issue 2
_journal_name_full CrystEngComm
_journal_page_first 419
_journal_page_last 426
_journal_paper_doi 10.1039/D0CE01568G
_journal_volume 23
_journal_year 2021
_chemical_formula_moiety 'C6 F4 I2, 0.5(C4 H12 N4)'
_chemical_formula_sum 'C8 H6 F4 I2 N2'
_chemical_formula_weight 459.95
_chemical_name_common 'bis(1,3-diiodo-2,4,5,6-tetrafluorobenzene) 1,4-dimethylhexahydro-s-tetrazine cocrystal'
_space_group_crystal_system triclinic
_space_group_IT_number 2
_space_group_name_Hall '-P 1'
_space_group_name_H-M_alt 'P -1'
_atom_sites_solution_hydrogens mixed
_atom_sites_solution_primary dual
_atom_sites_solution_secondary difmap
_audit_creation_method SHELXL-2016/6
_audit_update_record
;
2020-10-22 deposited with the CCDC.	2020-11-23 downloaded from the CCDC.
;
_cell_angle_alpha 103.485(5)
_cell_angle_beta 96.047(6)
_cell_angle_gamma 93.183(5)
_cell_formula_units_Z 2
_cell_length_a 6.3151(9)
_cell_length_b 8.5815(12)
_cell_length_c 11.0306(15)
_cell_measurement_reflns_used 9795
_cell_measurement_temperature 100(2)
_cell_measurement_theta_max 26.46
_cell_measurement_theta_min 2.45
_cell_volume 576.08(14)
_computing_cell_refinement 'Bruker SAINT'
_computing_data_collection 'Bruker APEX3'
_computing_data_reduction 'Bruker SAINT'
_computing_molecular_graphics 'Bruker SHELXTL'
_computing_publication_material 'Bruker SHELXTL'
_computing_structure_refinement 'SHELXL-2016/6 (Sheldrick, 2016)'
_computing_structure_solution 'SHELXT 2014/5 (Sheldrick, 2014)'
_diffrn_ambient_temperature 100(2)
_diffrn_measured_fraction_theta_full 0.996
_diffrn_measured_fraction_theta_max 0.993
_diffrn_measurement_device_type 'Bruker D8 Venture Photon 100'
_diffrn_measurement_method '\f and \w scans'
_diffrn_radiation_type MoK\a
_diffrn_radiation_wavelength 0.71073
_diffrn_reflns_av_R_equivalents 0.0417
_diffrn_reflns_av_unetI/netI 0.0284
_diffrn_reflns_Laue_measured_fraction_full 0.996
_diffrn_reflns_Laue_measured_fraction_max 0.993
_diffrn_reflns_limit_h_max 7
_diffrn_reflns_limit_h_min -7
_diffrn_reflns_limit_k_max 10
_diffrn_reflns_limit_k_min -10
_diffrn_reflns_limit_l_max 13
_diffrn_reflns_limit_l_min -13
_diffrn_reflns_number 12764
_diffrn_reflns_point_group_measured_fraction_full 0.996
_diffrn_reflns_point_group_measured_fraction_max 0.993
_diffrn_reflns_theta_full 25.242
_diffrn_reflns_theta_max 26.493
_diffrn_reflns_theta_min 2.449
_diffrn_source 'Incoatec I\mS'
_exptl_absorpt_coefficient_mu 5.486
_exptl_absorpt_correction_T_max 0.63
_exptl_absorpt_correction_T_min 0.33
_exptl_absorpt_correction_type multi-scan
_exptl_absorpt_process_details 'Bruker, SADABS'
_exptl_crystal_colour colourless
_exptl_crystal_density_diffrn 2.652
_exptl_crystal_description plate
_exptl_crystal_F_000 420
_exptl_crystal_size_max 0.532
_exptl_crystal_size_mid 0.285
_exptl_crystal_size_min 0.094
_refine_diff_density_max 1.330
_refine_diff_density_min -0.901
_refine_diff_density_rms 0.120
_refine_ls_extinction_method none
_refine_ls_goodness_of_fit_ref 1.101
_refine_ls_hydrogen_treatment mixed
_refine_ls_matrix_type full
_refine_ls_number_parameters 150
_refine_ls_number_reflns 2361
_refine_ls_number_restraints 0
_refine_ls_restrained_S_all 1.101
_refine_ls_R_factor_all 0.0219
_refine_ls_R_factor_gt 0.0213
_refine_ls_shift/su_max 0.001
_refine_ls_shift/su_mean 0.000
_refine_ls_structure_factor_coef Fsqd
_refine_ls_weighting_details 'w=1/[\s^2^(Fo^2^)+(0.0112P)^2^+1.5122P] where P=(Fo^2^+2Fc^2^)/3'
_refine_ls_weighting_scheme calc
_refine_ls_wR_factor_gt 0.0519
_refine_ls_wR_factor_ref 0.0524
_reflns_Friedel_coverage 0.000
_reflns_number_gt 2288
_reflns_number_total 2361
_reflns_threshold_expression 'I > 2\s(I)'
_cod_data_source_file d0ce01568g2.cif
_cod_data_source_block 2(13-F4DIB)(14-DMeTetz)
_cod_depositor_comments 'Adding full bibliography for 7241557--7241566.cif.'
_cod_database_code 7241557
_shelx_shelxl_version_number 2016/6
_shelx_space_group_comment
;
The symmetry employed for this shelxl refinement is uniquely defined
by the following loop, which should always be used as a source of
symmetry information in preference to the above space-group names.
They are only intended as comments.
;
_shelx_estimated_absorpt_t_min 0.158
_shelx_estimated_absorpt_t_max 0.627

loop_
_space_group_symop_operation_xyz
'x, y, z'
'-x, -y, -z'

loop_
_atom_site_label
_atom_site_type_symbol
_atom_site_fract_x
_atom_site_fract_y
_atom_site_fract_z
_atom_site_U_iso_or_equiv
_atom_site_adp_type
_atom_site_occupancy
_atom_site_site_symmetry_order
_atom_site_calc_flag
_atom_site_refinement_flags_posn
_atom_site_refinement_flags_adp
_atom_site_refinement_flags_occupancy
_atom_site_disorder_assembly
_atom_site_disorder_group
I1 I 0.16848(3) 0.39776(2) 0.20376(2) 0.01983(7) Uani 1 1 d . . . . .
I2 I 0.36556(3) 0.86728(2) 0.70772(2) 0.01954(7) Uani 1 1 d . . . . .
F1 F 0.1428(3) 0.5982(2) 0.48054(19) 0.0250(4) Uani 1 1 d . . . . .
F2 F 0.7908(3) 0.9248(2) 0.57638(19) 0.0260(4) Uani 1 1 d . . . . .
F3 F 0.8991(3) 0.7896(3) 0.3465(2) 0.0264(4) Uani 1 1 d . . . . .
F4 F 0.6296(3) 0.5681(2) 0.18130(19) 0.0266(4) Uani 1 1 d . . . . .
C1 C 0.3791(5) 0.5764(4) 0.3280(3) 0.0190(6) Uani 1 1 d . . . . .
C2 C 0.3295(5) 0.6472(4) 0.4470(3) 0.0191(6) Uani 1 1 d . . . . .
C3 C 0.4624(5) 0.7646(4) 0.5333(3) 0.0175(6) Uani 1 1 d . . . . .
C4 C 0.6552(5) 0.8107(4) 0.4979(3) 0.0193(6) Uani 1 1 d . . . . .
C5 C 0.7119(5) 0.7421(4) 0.3803(3) 0.0196(6) Uani 1 1 d . . . . .
C6 C 0.5728(5) 0.6278(4) 0.2964(3) 0.0203(6) Uani 1 1 d . . . . .
N1 N -0.1024(4) 0.1435(3) 0.0135(2) 0.0178(5) Uani 1 1 d . . . . .
N2 N -0.1978(5) 0.0063(3) 0.0495(3) 0.0190(5) Uani 1 1 d . . . . .
C7 C -0.2735(6) 0.2350(4) -0.0266(3) 0.0231(7) Uani 1 1 d . . . . .
H7A H -0.211263 0.329275 -0.050185 0.035 Uiso 1 1 calc R U . . .
H7B H -0.359008 0.270129 0.042400 0.035 Uiso 1 1 calc R U . . .
H7C H -0.364864 0.166977 -0.099103 0.035 Uiso 1 1 calc R U . . .
C8 C -0.0310(5) -0.0880(4) 0.0879(3) 0.0191(6) Uani 1 1 d . . . . .
H8A H -0.096882 -0.182382 0.111460 0.023 Uiso 1 1 calc R U . . .
H8B H 0.060355 -0.022111 0.162719 0.023 Uiso 1 1 calc R U . . .
H1N2 H -0.270(7) -0.045(5) -0.012(4) 0.019(10) Uiso 1 1 d . . . . .

loop_
_atom_site_aniso_label
_atom_site_aniso_U_11
_atom_site_aniso_U_22
_atom_site_aniso_U_33
_atom_site_aniso_U_23
_atom_site_aniso_U_13
_atom_site_aniso_U_12
I1 0.01995(12) 0.01412(11) 0.02289(12) 0.00275(8) -0.00330(8) -0.00198(8)
I2 0.02048(12) 0.01777(12) 0.01932(12) 0.00369(8) -0.00006(8) 0.00067(8)
F1 0.0207(10) 0.0279(11) 0.0245(10) 0.0054(8) 0.0028(8) -0.0103(8)
F2 0.0215(10) 0.0231(10) 0.0274(10) 0.0002(8) -0.0051(8) -0.0081(8)
F3 0.0174(9) 0.0277(10) 0.0341(11) 0.0069(9) 0.0061(8) -0.0031(8)
F4 0.0258(10) 0.0260(10) 0.0244(10) -0.0023(8) 0.0066(8) -0.0001(8)
C1 0.0179(15) 0.0134(14) 0.0232(16) 0.0032(12) -0.0036(12) -0.0022(11)
C2 0.0168(15) 0.0164(15) 0.0253(16) 0.0092(13) 0.0002(12) -0.0019(11)
C3 0.0188(15) 0.0166(14) 0.0165(14) 0.0033(11) 0.0004(11) 0.0011(12)
C4 0.0176(15) 0.0150(15) 0.0233(16) 0.0040(12) -0.0035(12) -0.0026(12)
C5 0.0139(14) 0.0177(15) 0.0273(16) 0.0059(13) 0.0029(12) 0.0002(12)
C6 0.0196(15) 0.0171(15) 0.0237(16) 0.0040(13) 0.0014(12) 0.0037(12)
N1 0.0233(14) 0.0124(12) 0.0169(12) 0.0023(10) 0.0023(10) 0.0003(10)
N2 0.0224(14) 0.0157(13) 0.0177(13) 0.0040(11) -0.0007(11) -0.0018(11)
C7 0.0274(17) 0.0171(15) 0.0224(16) 0.0019(12) -0.0017(13) 0.0030(13)
C8 0.0256(16) 0.0166(15) 0.0144(14) 0.0030(11) 0.0018(12) 0.0005(12)

loop_
_atom_type_symbol
_atom_type_description
_atom_type_scat_dispersion_real
_atom_type_scat_dispersion_imag
_atom_type_scat_source
C C 0.0033 0.0016 'International Tables Vol C Tables 4.2.6.8 and 6.1.1.4'
H H 0.0000 0.0000 'International Tables Vol C Tables 4.2.6.8 and 6.1.1.4'
F F 0.0171 0.0103 'International Tables Vol C Tables 4.2.6.8 and 6.1.1.4'
I I -0.4742 1.8119 'International Tables Vol C Tables 4.2.6.8 and 6.1.1.4'
N N 0.0061 0.0033 'International Tables Vol C Tables 4.2.6.8 and 6.1.1.4'

loop_
_geom_angle_atom_site_label_1
_geom_angle_atom_site_label_2
_geom_angle_atom_site_label_3
_geom_angle
_geom_angle_site_symmetry_1
_geom_angle_site_symmetry_3
_geom_angle_publ_flag
C6 C1 C2 117.0(3) . . ?
C6 C1 I1 122.1(2) . . ?
C2 C1 I1 120.8(2) . . ?
F1 C2 C3 118.3(3) . . ?
F1 C2 C1 118.2(3) . . ?
C3 C2 C1 123.5(3) . . ?
C4 C3 C2 117.3(3) . . ?
C4 C3 I2 122.8(2) . . ?
C2 C3 I2 119.9(2) . . ?
F2 C4 C3 120.5(3) . . ?
F2 C4 C5 118.4(3) . . ?
C3 C4 C5 121.1(3) . . ?
F3 C5 C6 119.9(3) . . ?
F3 C5 C4 120.4(3) . . ?
C6 C5 C4 119.6(3) . . ?
F4 C6 C5 118.0(3) . . ?
F4 C6 C1 120.5(3) . . ?
C5 C6 C1 121.4(3) . . ?
N2 N1 C7 108.5(3) . . ?
N2 N1 C8 109.7(2) . 2 ?
C7 N1 C8 111.3(3) . 2 ?
N1 N2 C8 109.5(3) . . ?
N1 N2 H1N2 105(3) . . ?
C8 N2 H1N2 110(3) . . ?
N1 C7 H7A 109.5 . . ?
N1 C7 H7B 109.5 . . ?
H7A C7 H7B 109.5 . . ?
N1 C7 H7C 109.5 . . ?
H7A C7 H7C 109.5 . . ?
H7B C7 H7C 109.5 . . ?
N2 C8 N1 111.6(3) . 2 ?
N2 C8 H8A 109.3 . . ?
N1 C8 H8A 109.3 2 . ?
N2 C8 H8B 109.3 . . ?
N1 C8 H8B 109.3 2 . ?
H8A C8 H8B 108.0 . . ?

loop_
_geom_bond_atom_site_label_1
_geom_bond_atom_site_label_2
_geom_bond_distance
_geom_bond_site_symmetry_2
_geom_bond_publ_flag
I1 C1 2.099(3) . ?
I2 C3 2.090(3) . ?
F1 C2 1.347(4) . ?
F2 C4 1.341(4) . ?
F3 C5 1.347(4) . ?
F4 C6 1.348(4) . ?
C1 C6 1.383(5) . ?
C1 C2 1.388(5) . ?
C2 C3 1.384(4) . ?
C3 C4 1.382(5) . ?
C4 C5 1.387(5) . ?
C5 C6 1.378(5) . ?
N1 N2 1.448(4) . ?
N1 C7 1.461(4) . ?
N1 C8 1.477(4) 2 ?
N2 C8 1.451(4) . ?
N2 H1N2 0.80(4) . ?
C7 H7A 0.9800 . ?
C7 H7B 0.9800 . ?
C7 H7C 0.9800 . ?
C8 H8A 0.9900 . ?
C8 H8B 0.9900 . ?

loop_
_geom_hbond_atom_site_label_D
_geom_hbond_atom_site_label_H
_geom_hbond_atom_site_label_A
_geom_hbond_distance_DH
_geom_hbond_distance_HA
_geom_hbond_distance_DA
_geom_hbond_angle_DHA
_geom_hbond_site_symmetry_A
C7 H7A I1 0.98 3.21 4.135(4) 158.0 2_565
C7 H7B I2 0.98 3.24 3.911(4) 126.9 2_566
C7 H7B F4 0.98 2.67 3.353(4) 127.4 1_455
C7 H7C I2 0.98 3.20 4.150(3) 163.4 1_444

loop_
_geom_torsion_atom_site_label_1
_geom_torsion_atom_site_label_2
_geom_torsion_atom_site_label_3
_geom_torsion_atom_site_label_4
_geom_torsion
_geom_torsion_site_symmetry_1
_geom_torsion_site_symmetry_2
_geom_torsion_site_symmetry_3
_geom_torsion_site_symmetry_4
_geom_torsion_publ_flag
C6 C1 C2 F1 -179.4(3) . . . . ?
I1 C1 C2 F1 0.0(4) . . . . ?
C6 C1 C2 C3 0.2(5) . . . . ?
I1 C1 C2 C3 179.5(2) . . . . ?
F1 C2 C3 C4 178.7(3) . . . . ?
C1 C2 C3 C4 -0.9(5) . . . . ?
F1 C2 C3 I2 -2.3(4) . . . . ?
C1 C2 C3 I2 178.1(2) . . . . ?
C2 C3 C4 F2 179.4(3) . . . . ?
I2 C3 C4 F2 0.4(4) . . . . ?
C2 C3 C4 C5 0.3(5) . . . . ?
I2 C3 C4 C5 -178.6(2) . . . . ?
F2 C4 C5 F3 0.1(5) . . . . ?
C3 C4 C5 F3 179.2(3) . . . . ?
F2 C4 C5 C6 -178.2(3) . . . . ?
C3 C4 C5 C6 0.9(5) . . . . ?
F3 C5 C6 F4 -0.7(5) . . . . ?
C4 C5 C6 F4 177.5(3) . . . . ?
F3 C5 C6 C1 -179.9(3) . . . . ?
C4 C5 C6 C1 -1.7(5) . . . . ?
C2 C1 C6 F4 -178.1(3) . . . . ?
I1 C1 C6 F4 2.6(4) . . . . ?
C2 C1 C6 C5 1.1(5) . . . . ?
I1 C1 C6 C5 -178.2(2) . . . . ?
C7 N1 N2 C8 179.1(3) . . . . ?
C8 N1 N2 C8 57.2(3) 2 . . . ?
N1 N2 C8 N1 -58.3(3) . . . 2 ?
